data_2224911
loop_
_publ_author_name
'Fun, Hoong-Kun'
'Chanawanno, Kullapa'
'Chantrapromma, Suchada'

_publ_section_title
;
 2-[(<i>E</i>)-2-(4-Ethoxyphenyl)ethenyl]-1-methylpyridinium
 4-bromobenzenesulfonate monohydrate
;
_journal_coeditor_code CI5012
_journal_issue 2
_journal_name_full 'Acta Crystallographica Section E'
_journal_page_first o305
_journal_page_last o306
_journal_paper_doi 10.1107/S1600536809055846
_journal_volume 66
_journal_year 2010
_chemical_formula_iupac 'C16 H18 N O +, C6 H4 Br O3 S -, H2 O'
_chemical_formula_moiety 'C16 H18 N O +, C6 H4 Br O3 S -, H2 O'
_chemical_formula_sum 'C22 H24 Br N O5 S'
_chemical_formula_weight 494.39
_chemical_melting_point_gt 463
_chemical_melting_point_lt 465
_chemical_name_systematic
;
2-[(<i>E</i>)-2-(4-Ethoxyphenyl)ethenyl]-1-methylpyridinium
4-bromobenzenesulfonate monohydrate
;
_space_group_IT_number 14
_symmetry_cell_setting monoclinic
_symmetry_space_group_name_Hall '-P 2ybc'
_symmetry_space_group_name_H-M 'P 1 21/c 1'
_atom_sites_solution_hydrogens geom
_atom_sites_solution_primary direct
_atom_sites_solution_secondary difmap
_audit_creation_method SHELXL-97
_cell_angle_alpha 90.00
_cell_angle_beta 105.102(3)
_cell_angle_gamma 90.00
_cell_formula_units_Z 4
_cell_length_a 9.8022(5)
_cell_length_b 6.5162(3)
_cell_length_c 34.9982(17)
_cell_measurement_reflns_used 6286
_cell_measurement_temperature 100
_cell_measurement_theta_max 30.00
_cell_measurement_theta_min 2.41
_cell_volume 2158.24(18)
_computing_cell_refinement 'SAINT (Bruker, 2005)'
_computing_data_collection 'APEX2 (Bruker, 2005)'
_computing_data_reduction 'SAINT (Bruker, 2005)'
_computing_molecular_graphics 'SHELXTL (Sheldrick, 2008)'
_computing_publication_material
;
SHELXTL (Sheldrick, 2008) and PLATON (Spek, 2009)
;
_computing_structure_refinement 'SHELXTL (Sheldrick, 2008)'
_computing_structure_solution 'SHELXTL (Sheldrick, 2008)'
_diffrn_ambient_temperature 100
_diffrn_measured_fraction_theta_full 0.998
_diffrn_measured_fraction_theta_max 0.998
_diffrn_measurement_device_type 'Bruker APEXII CCD area-detector'
_diffrn_measurement_method '\f and \w scans'
_diffrn_radiation_monochromator graphite
_diffrn_radiation_source 'sealed tube'
_diffrn_radiation_type MoK\a
_diffrn_radiation_wavelength 0.71073
_diffrn_reflns_av_R_equivalents 0.0759
_diffrn_reflns_av_sigmaI/netI 0.0631
_diffrn_reflns_limit_h_max 12
_diffrn_reflns_limit_h_min -13
_diffrn_reflns_limit_k_max 9
_diffrn_reflns_limit_k_min -7
_diffrn_reflns_limit_l_max 49
_diffrn_reflns_limit_l_min -49
_diffrn_reflns_number 30564
_diffrn_reflns_theta_full 30.00
_diffrn_reflns_theta_max 30.00
_diffrn_reflns_theta_min 2.41
_diffrn_standards_number 0
_exptl_absorpt_coefficient_mu 2.035
_exptl_absorpt_correction_T_max 0.7033
_exptl_absorpt_correction_T_min 0.5471
_exptl_absorpt_correction_type multi-scan
_exptl_absorpt_process_details '(SADABS; Bruker, 2005)'
_exptl_crystal_colour Yellow
_exptl_crystal_density_diffrn 1.522
_exptl_crystal_density_method 'not measured'
_exptl_crystal_description Block
_exptl_crystal_F_000 1016
_exptl_crystal_size_max 0.34
_exptl_crystal_size_mid 0.31
_exptl_crystal_size_min 0.19
_refine_diff_density_max 1.255
_refine_diff_density_min -1.357
_refine_ls_extinction_method none
_refine_ls_goodness_of_fit_ref 1.154
_refine_ls_hydrogen_treatment constr
_refine_ls_matrix_type full
_refine_ls_number_parameters 275
_refine_ls_number_reflns 6286
_refine_ls_number_restraints 0
_refine_ls_restrained_S_all 1.154
_refine_ls_R_factor_all 0.0879
_refine_ls_R_factor_gt 0.0709
_refine_ls_shift/su_max 0.001
_refine_ls_shift/su_max_lt 0.001
_refine_ls_shift/su_mean 0.000
_refine_ls_structure_factor_coef Fsqd
_refine_ls_weighting_details 'calc w=1/[\s^2^(Fo^2^)+(0.0686P)^2^+18.6991P] where P=(Fo^2^+2Fc^2^)/3'
_refine_ls_weighting_scheme calc
_refine_ls_wR_factor_gt 0.2160
_refine_ls_wR_factor_ref 0.2240
_reflns_number_gt 4937
_reflns_number_total 6286
_reflns_threshold_expression I>2\s(I)
_cod_data_source_file ci5012.cif
_cod_data_source_block I
_cod_depositor_comments
;
The following automatic conversions were performed:
'_symmetry_cell_setting' value 'Monoclinic' changed to 'monoclinic'
according to '/home/saulius/struct/CIF-dictionaries/cif_core.dic'
dictionary named 'cif_core.dic' version 2.4.1 from 2010-06-29.

Automatic conversion script
Id: cif_fix_enum 1527 2010-12-29 10:47:43Z saulius 

The following automatic conversions were performed:

'_symmetry_cell_setting' value 'Monoclinic' changed to 'monoclinic'
according to /home/saulius/struct/CIF-dictionaries/cif_core.dic
dictionary named 'cif_core.dic' version 2.4.1 from 2010-06-29.

Automatic conversion script
Id: cif_fix_values 1715 2011-07-08 13:25:40Z adriana 
;
_cod_original_sg_symbol_H-M 'P 21/c'
_cod_database_code 2224911
_cod_database_fobs_code 2224911

loop_
_symmetry_equiv_pos_as_xyz
'x, y, z'
'-x, y+1/2, -z+1/2'
'-x, -y, -z'
'x, -y-1/2, z-1/2'

loop_
_atom_site_type_symbol
_atom_site_label
_atom_site_fract_x
_atom_site_fract_y
_atom_site_fract_z
_atom_site_U_iso_or_equiv
_atom_site_adp_type
_atom_site_calc_flag
_atom_site_refinement_flags
_atom_site_occupancy
_atom_site_disorder_assembly
_atom_site_disorder_group
Br Br1 0.61259(6) 1.18042(10) 0.235458(16) 0.02660(17) Uani d . 1 . .
S S1 0.57829(13) 0.5608(2) 0.09005(4) 0.0181(3) Uani d . 1 . .
O O1 0.0959(4) 1.1839(6) 0.19616(10) 0.0174(7) Uani d . 1 . .
O O2 0.5793(5) 0.6847(7) 0.05563(12) 0.0308(9) Uani d . 1 . .
O O3 0.6973(4) 0.4215(7) 0.10216(13) 0.0288(9) Uani d . 1 . .
O O4 0.4420(4) 0.4596(6) 0.08582(11) 0.0212(7) Uani d . 1 . .
N N1 -0.0521(5) 0.0228(7) 0.05416(12) 0.0165(8) Uani d . 1 . .
C C1 -0.0322(6) -0.1561(8) 0.03624(14) 0.0190(10) Uani d . 1 . .
H H1A -0.1099 -0.2379 0.0248 0.023 Uiso calc R 1 . .
C C2 0.0992(6) -0.2181(8) 0.03460(14) 0.0200(10) Uani d . 1 . .
H H2A 0.1112 -0.3418 0.0226 0.024 Uiso calc R 1 . .
C C3 0.2145(6) -0.0946(8) 0.05103(15) 0.0205(10) Uani d . 1 . .
H H3A 0.3045 -0.1329 0.0497 0.025 Uiso calc R 1 . .
C C4 0.1943(6) 0.0864(9) 0.06946(15) 0.0201(10) Uani d . 1 . .
H H4A 0.2718 0.1689 0.0807 0.024 Uiso calc R 1 . .
C C5 0.0596(5) 0.1481(8) 0.07152(14) 0.0159(9) Uani d . 1 . .
C C6 0.0314(5) 0.3379(8) 0.09094(14) 0.0168(9) Uani d . 1 . .
H H6A -0.0618 0.3793 0.0875 0.020 Uiso calc R 1 . .
C C7 0.1350(5) 0.4535(8) 0.11338(14) 0.0164(9) Uani d . 1 . .
H H7A 0.2272 0.4087 0.1163 0.020 Uiso calc R 1 . .
C C8 0.1164(5) 0.6439(8) 0.13376(14) 0.0160(9) Uani d . 1 . .
C C9 0.2375(5) 0.7467(8) 0.15528(14) 0.0173(9) Uani d . 1 . .
H H9A 0.3262 0.6938 0.1559 0.021 Uiso calc R 1 . .
C C10 0.2276(5) 0.9264(8) 0.17581(14) 0.0175(9) Uani d . 1 . .
H H10A 0.3092 0.9922 0.1901 0.021 Uiso calc R 1 . .
C C11 0.0950(5) 1.0080(7) 0.17496(13) 0.0142(8) Uani d . 1 . .
C C12 -0.0272(5) 0.9066(8) 0.15352(14) 0.0151(9) Uani d . 1 . .
H H12A -0.1159 0.9596 0.1528 0.018 Uiso calc R 1 . .
C C13 -0.0152(5) 0.7263(8) 0.13326(14) 0.0161(9) Uani d . 1 . .
H H13A -0.0967 0.6596 0.1191 0.019 Uiso calc R 1 . .
C C14 -0.1979(5) 0.0792(9) 0.05387(16) 0.0207(10) Uani d . 1 . .
H H14A -0.2612 -0.0282 0.0415 0.031 Uiso calc R 1 . .
H H14B -0.2233 0.2044 0.0393 0.031 Uiso calc R 1 . .
H H14C -0.2042 0.0981 0.0806 0.031 Uiso calc R 1 . .
C C15 -0.0362(5) 1.2805(8) 0.19457(14) 0.0174(9) Uani d . 1 . .
H H15A -0.1005 1.1843 0.2019 0.021 Uiso calc R 1 . .
H H15B -0.0792 1.3308 0.1681 0.021 Uiso calc R 1 . .
C C16 -0.0034(6) 1.4575(8) 0.22382(15) 0.0211(10) Uani d . 1 . .
H H16A -0.0891 1.5296 0.2235 0.032 Uiso calc R 1 . .
H H16B 0.0619 1.5497 0.2165 0.032 Uiso calc R 1 . .
H H16C 0.0377 1.4051 0.2499 0.032 Uiso calc R 1 . .
C C17 0.5949(5) 0.7380(8) 0.13010(14) 0.0165(9) Uani d . 1 . .
C C18 0.5583(5) 0.9431(8) 0.12275(15) 0.0194(9) Uani d . 1 . .
H H18A 0.5304 0.9911 0.0969 0.023 Uiso calc R 1 . .
C C19 0.5634(5) 1.0763(8) 0.15409(16) 0.0206(10) Uani d . 1 . .
H H19A 0.5389 1.2137 0.1495 0.025 Uiso calc R 1 . .
C C20 0.6059(5) 1.0000(8) 0.19242(15) 0.0187(9) Uani d . 1 . .
C C21 0.6451(5) 0.7944(9) 0.20045(15) 0.0203(10) Uani d . 1 . .
H H21A 0.6745 0.7465 0.2263 0.024 Uiso calc R 1 . .
C C22 0.6388(5) 0.6640(8) 0.16850(15) 0.0194(9) Uani d . 1 . .
H H22A 0.6641 0.5268 0.1729 0.023 Uiso calc R 1 . .
O O1W 0.2862(4) 0.4509(7) 0.00213(12) 0.0272(9) Uani d . 1 . .
H H2W1 0.3391 0.4482 0.0256 0.06(3) Uiso d R 1 . .
H H1W1 0.3314 0.3960 -0.0129 0.04(2) Uiso d R 1 . .

loop_
_atom_site_aniso_label
_atom_site_aniso_U_11
_atom_site_aniso_U_22
_atom_site_aniso_U_33
_atom_site_aniso_U_12
_atom_site_aniso_U_13
_atom_site_aniso_U_23
Br1 0.0304(3) 0.0266(3) 0.0250(3) -0.0038(2) 0.0113(2) -0.0113(2)
S1 0.0172(5) 0.0182(6) 0.0201(5) -0.0051(4) 0.0070(4) -0.0055(4)
O1 0.0171(16) 0.0143(16) 0.0206(16) -0.0004(13) 0.0045(13) -0.0053(13)
O2 0.043(2) 0.029(2) 0.0243(19) -0.011(2) 0.0162(18) -0.0062(17)
O3 0.0190(18) 0.028(2) 0.038(2) 0.0020(16) 0.0049(16) -0.0159(18)
O4 0.0161(16) 0.0216(19) 0.0256(18) -0.0063(14) 0.0049(14) -0.0051(15)
N1 0.020(2) 0.014(2) 0.0161(18) -0.0013(16) 0.0057(15) -0.0011(15)
C1 0.028(3) 0.015(2) 0.015(2) -0.0033(19) 0.0065(18) -0.0008(17)
C2 0.030(3) 0.014(2) 0.016(2) 0.0012(19) 0.0053(19) -0.0025(17)
C3 0.024(2) 0.019(2) 0.019(2) 0.005(2) 0.0057(18) -0.0003(19)
C4 0.021(2) 0.021(3) 0.018(2) -0.0006(19) 0.0046(18) -0.0046(18)
C5 0.020(2) 0.013(2) 0.0142(19) -0.0031(17) 0.0036(16) -0.0017(16)
C6 0.018(2) 0.015(2) 0.018(2) 0.0004(18) 0.0046(17) -0.0012(17)
C7 0.018(2) 0.016(2) 0.016(2) 0.0005(18) 0.0070(17) -0.0011(17)
C8 0.018(2) 0.016(2) 0.0148(19) -0.0022(17) 0.0051(16) -0.0016(17)
C9 0.018(2) 0.016(2) 0.018(2) -0.0004(17) 0.0060(17) -0.0034(17)
C10 0.016(2) 0.019(2) 0.017(2) -0.0034(18) 0.0034(16) -0.0048(18)
C11 0.017(2) 0.013(2) 0.0131(19) -0.0020(16) 0.0043(16) -0.0019(16)
C12 0.014(2) 0.016(2) 0.0152(19) 0.0006(17) 0.0043(16) -0.0012(17)
C13 0.017(2) 0.016(2) 0.015(2) -0.0011(17) 0.0040(16) -0.0018(17)
C14 0.017(2) 0.018(2) 0.027(2) -0.0029(18) 0.0048(18) -0.0055(19)
C15 0.022(2) 0.012(2) 0.018(2) 0.0016(18) 0.0047(17) -0.0020(17)
C16 0.025(2) 0.017(2) 0.021(2) 0.006(2) 0.0044(19) -0.0040(18)
C17 0.014(2) 0.017(2) 0.019(2) -0.0039(17) 0.0065(17) -0.0058(17)
C18 0.018(2) 0.020(2) 0.020(2) -0.0010(19) 0.0049(18) -0.0013(19)
C19 0.018(2) 0.016(2) 0.026(2) -0.0003(18) 0.0045(19) -0.0038(19)
C20 0.017(2) 0.020(2) 0.020(2) -0.0020(18) 0.0061(17) -0.0057(18)
C21 0.020(2) 0.021(3) 0.019(2) -0.001(2) 0.0047(18) -0.0016(19)
C22 0.019(2) 0.017(2) 0.023(2) -0.0015(18) 0.0068(18) -0.0037(19)
O1W 0.0217(18) 0.036(2) 0.0234(19) -0.0020(17) 0.0056(15) -0.0065(17)

loop_
_atom_type_symbol
_atom_type_description
_atom_type_scat_dispersion_real
_atom_type_scat_dispersion_imag
_atom_type_scat_source
C C 0.0033 0.0016 'International Tables Vol C Tables 4.2.6.8 and 6.1.1.4'
H H 0.0000 0.0000 'International Tables Vol C Tables 4.2.6.8 and 6.1.1.4'
N N 0.0061 0.0033 'International Tables Vol C Tables 4.2.6.8 and 6.1.1.4'
O O 0.0106 0.0060 'International Tables Vol C Tables 4.2.6.8 and 6.1.1.4'
S S 0.1246 0.1234 'International Tables Vol C Tables 4.2.6.8 and 6.1.1.4'
Br Br -0.2901 2.4595 'International Tables Vol C Tables 4.2.6.8 and 6.1.1.4'

loop_
_geom_angle_atom_site_label_1
_geom_angle_atom_site_label_2
_geom_angle_atom_site_label_3
_geom_angle_site_symmetry_1
_geom_angle_site_symmetry_3
_geom_angle
_geom_angle_publ_flag
O3 S1 O2 . . 114.3(3) ?
O3 S1 O4 . . 113.0(3) ?
O2 S1 O4 . . 111.7(3) ?
O3 S1 C17 . . 105.8(2) ?
O2 S1 C17 . . 105.8(3) ?
O4 S1 C17 . . 105.3(2) ?
C11 O1 C15 . . 118.2(4) ?
C1 N1 C5 . . 121.3(4) ?
C1 N1 C14 . . 117.7(4) ?
C5 N1 C14 . . 121.0(4) ?
N1 C1 C2 . . 121.5(5) ?
N1 C1 H1A . . 119.2 ?
C2 C1 H1A . . 119.2 ?
C1 C2 C3 . . 119.2(5) ?
C1 C2 H2A . . 120.4 ?
C3 C2 H2A . . 120.4 ?
C4 C3 C2 . . 119.3(5) ?
C4 C3 H3A . . 120.4 ?
C2 C3 H3A . . 120.4 ?
C3 C4 C5 . . 121.3(5) ?
C3 C4 H4A . . 119.3 ?
C5 C4 H4A . . 119.3 ?
N1 C5 C4 . . 117.4(4) ?
N1 C5 C6 . . 118.7(4) ?
C4 C5 C6 . . 123.9(4) ?
C7 C6 C5 . . 122.6(5) ?
C7 C6 H6A . . 118.7 ?
C5 C6 H6A . . 118.7 ?
C6 C7 C8 . . 126.1(5) ?
C6 C7 H7A . . 116.9 ?
C8 C7 H7A . . 116.9 ?
C13 C8 C9 . . 118.4(5) ?
C13 C8 C7 . . 123.5(4) ?
C9 C8 C7 . . 118.1(4) ?
C10 C9 C8 . . 121.2(5) ?
C10 C9 H9A . . 119.4 ?
C8 C9 H9A . . 119.4 ?
C9 C10 C11 . . 119.9(4) ?
C9 C10 H10A . . 120.0 ?
C11 C10 H10A . . 120.0 ?
O1 C11 C10 . . 115.7(4) ?
O1 C11 C12 . . 124.7(4) ?
C10 C11 C12 . . 119.5(4) ?
C13 C12 C11 . . 119.7(4) ?
C13 C12 H12A . . 120.1 ?
C11 C12 H12A . . 120.1 ?
C12 C13 C8 . . 121.3(5) ?
C12 C13 H13A . . 119.4 ?
C8 C13 H13A . . 119.4 ?
N1 C14 H14A . . 109.5 ?
N1 C14 H14B . . 109.5 ?
H14A C14 H14B . . 109.5 ?
N1 C14 H14C . . 109.5 ?
H14A C14 H14C . . 109.5 ?
H14B C14 H14C . . 109.5 ?
O1 C15 C16 . . 106.1(4) ?
O1 C15 H15A . . 110.5 ?
C16 C15 H15A . . 110.5 ?
O1 C15 H15B . . 110.5 ?
C16 C15 H15B . . 110.5 ?
H15A C15 H15B . . 108.7 ?
C15 C16 H16A . . 109.5 ?
C15 C16 H16B . . 109.5 ?
H16A C16 H16B . . 109.5 ?
C15 C16 H16C . . 109.5 ?
H16A C16 H16C . . 109.5 ?
H16B C16 H16C . . 109.5 ?
C22 C17 C18 . . 120.9(5) ?
C22 C17 S1 . . 118.5(4) ?
C18 C17 S1 . . 120.6(4) ?
C19 C18 C17 . . 120.0(5) ?
C19 C18 H18A . . 120.0 ?
C17 C18 H18A . . 120.0 ?
C20 C19 C18 . . 118.6(5) ?
C20 C19 H19A . . 120.7 ?
C18 C19 H19A . . 120.7 ?
C19 C20 C21 . . 122.2(5) ?
C19 C20 Br1 . . 119.0(4) ?
C21 C20 Br1 . . 118.8(4) ?
C22 C21 C20 . . 118.0(5) ?
C22 C21 H21A . . 121.0 ?
C20 C21 H21A . . 121.0 ?
C17 C22 C21 . . 120.2(5) ?
C17 C22 H22A . . 119.9 ?
C21 C22 H22A . . 119.9 ?
H2W1 O1W H1W1 . . 107.7 ?

loop_
_geom_bond_atom_site_label_1
_geom_bond_atom_site_label_2
_geom_bond_site_symmetry_2
_geom_bond_distance
_geom_bond_publ_flag
Br1 C20 . 1.898(5) ?
S1 O3 . 1.451(4) ?
S1 O2 . 1.452(4) ?
S1 O4 . 1.462(4) ?
S1 C17 . 1.790(5) ?
O1 C11 . 1.365(6) ?
O1 C15 . 1.427(6) ?
N1 C1 . 1.361(6) ?
N1 C5 . 1.374(6) ?
N1 C14 . 1.473(7) ?
C1 C2 . 1.366(8) ?
C1 H1A . 0.93 ?
C2 C3 . 1.385(8) ?
C2 H2A . 0.93 ?
C3 C4 . 1.383(7) ?
C3 H3A . 0.93 ?
C4 C5 . 1.401(7) ?
C4 H4A . 0.93 ?
C5 C6 . 1.471(7) ?
C6 C7 . 1.341(7) ?
C6 H6A . 0.93 ?
C7 C8 . 1.466(7) ?
C7 H7A . 0.93 ?
C8 C13 . 1.393(7) ?
C8 C9 . 1.400(7) ?
C9 C10 . 1.390(7) ?
C9 H9A . 0.93 ?
C10 C11 . 1.397(7) ?
C10 H10A . 0.93 ?
C11 C12 . 1.402(6) ?
C12 C13 . 1.393(7) ?
C12 H12A . 0.93 ?
C13 H13A . 0.93 ?
C14 H14A . 0.96 ?
C14 H14B . 0.96 ?
C14 H14C . 0.96 ?
C15 C16 . 1.520(7) ?
C15 H15A . 0.97 ?
C15 H15B . 0.97 ?
C16 H16A . 0.96 ?
C16 H16B . 0.96 ?
C16 H16C . 0.96 ?
C17 C22 . 1.387(7) ?
C17 C18 . 1.390(8) ?
C18 C19 . 1.390(7) ?
C18 H18A . 0.93 ?
C19 C20 . 1.389(7) ?
C19 H19A . 0.93 ?
C20 C21 . 1.402(8) ?
C21 C22 . 1.393(7) ?
C21 H21A . 0.93 ?
C22 H22A . 0.93 ?
O1W H2W1 . 0.85 ?
O1W H1W1 . 0.85 ?

loop_
_geom_hbond_atom_site_label_D
_geom_hbond_atom_site_label_H
_geom_hbond_atom_site_label_A
_geom_hbond_site_symmetry_A
_geom_hbond_distance_DH
_geom_hbond_distance_HA
_geom_hbond_distance_DA
_geom_hbond_angle_DHA
_geom_hbond_publ_flag
O1W H2W1 O4 1_555 0.85 2.09 2.929(6) 171 y
O1W H1W1 O2 3_665 0.85 1.99 2.827(6) 168 y
C1 H1A O1W 3_555 0.93 2.23 3.154(7) 176 y
C2 H2A O1W 1_545 0.93 2.43 3.223(7) 143 y
C4 H4A O4 1_555 0.93 2.50 3.378(7) 158 y
C6 H6A O3 1_455 0.93 2.56 3.442(7) 159 y
C13 H13A O3 1_455 0.93 2.49 3.387(7) 161 y
C14 H14A O2 1_445 0.96 2.57 3.384(7) 143 y
C14 H14C O3 1_455 0.96 2.51 3.129(7) 122 y

loop_
_geom_torsion_atom_site_label_1
_geom_torsion_atom_site_label_2
_geom_torsion_atom_site_label_3
_geom_torsion_atom_site_label_4
_geom_torsion_site_symmetry_1
_geom_torsion_site_symmetry_2
_geom_torsion_site_symmetry_3
_geom_torsion_site_symmetry_4
_geom_torsion
_geom_torsion_publ_flag
C5 N1 C1 C2 . . . . -0.3(7) ?
C14 N1 C1 C2 . . . . 178.9(5) ?
N1 C1 C2 C3 . . . . -1.0(8) ?
C1 C2 C3 C4 . . . . 1.4(8) ?
C2 C3 C4 C5 . . . . -0.6(8) ?
C1 N1 C5 C4 . . . . 1.1(7) ?
C14 N1 C5 C4 . . . . -178.1(5) ?
C1 N1 C5 C6 . . . . -179.1(4) ?
C14 N1 C5 C6 . . . . 1.8(7) ?
C3 C4 C5 N1 . . . . -0.6(7) ?
C3 C4 C5 C6 . . . . 179.5(5) ?
N1 C5 C6 C7 . . . . 170.2(5) ?
C4 C5 C6 C7 . . . . -10.0(8) ?
C5 C6 C7 C8 . . . . -179.9(5) ?
C6 C7 C8 C13 . . . . 2.2(8) ?
C6 C7 C8 C9 . . . . -178.7(5) ?
C13 C8 C9 C10 . . . . 0.1(7) ?
C7 C8 C9 C10 . . . . -179.0(5) ?
C8 C9 C10 C11 . . . . -0.4(8) ?
C15 O1 C11 C10 . . . . 176.5(4) ?
C15 O1 C11 C12 . . . . -4.3(7) ?
C9 C10 C11 O1 . . . . 179.6(4) ?
C9 C10 C11 C12 . . . . 0.4(7) ?
O1 C11 C12 C13 . . . . -179.3(4) ?
C10 C11 C12 C13 . . . . -0.2(7) ?
C11 C12 C13 C8 . . . . -0.1(7) ?
C9 C8 C13 C12 . . . . 0.1(7) ?
C7 C8 C13 C12 . . . . 179.2(5) ?
C11 O1 C15 C16 . . . . 174.6(4) ?
O3 S1 C17 C22 . . . . -39.4(5) ?
O2 S1 C17 C22 . . . . -161.1(4) ?
O4 S1 C17 C22 . . . . 80.5(4) ?
O3 S1 C17 C18 . . . . 143.5(4) ?
O2 S1 C17 C18 . . . . 21.8(5) ?
O4 S1 C17 C18 . . . . -96.6(4) ?
C22 C17 C18 C19 . . . . -1.0(7) ?
S1 C17 C18 C19 . . . . 176.0(4) ?
C17 C18 C19 C20 . . . . 0.2(7) ?
C18 C19 C20 C21 . . . . 0.8(8) ?
C18 C19 C20 Br1 . . . . -179.8(4) ?
C19 C20 C21 C22 . . . . -0.9(8) ?
Br1 C20 C21 C22 . . . . 179.7(4) ?
C18 C17 C22 C21 . . . . 0.9(7) ?
S1 C17 C22 C21 . . . . -176.2(4) ?
C20 C21 C22 C17 . . . . 0.1(7) ?

loop_
_cod_related_entry_id
_cod_related_entry_database
_cod_related_entry_code
1 ChemSpider 30655990
